data_7250382
loop_
_publ_author_name
'Slater-Parry, Mari'
'Meally, Se\'an T.'
'Ratanasakprakan, Chotima'
'Townrow, David E.'
'Ellaby, Rebecca J.'
'Page, Samuel J.'
'Jones, Leigh F.'

_publ_section_title
;
 Pseudo [M(ii)7] (M = Co, Ni and Zn) metallocalix[6]arene hosts
 encapsulate a range of organic guest molecules in the solid state
;
_journal_issue 22
_journal_name_full CrystEngComm
_journal_page_first 3823
_journal_page_last 3832
_journal_paper_doi 10.1039/D5CE00341E
_journal_volume 27
_journal_year 2025
_chemical_formula_sum 'C68 H100 Co7 N8 O32'
_chemical_formula_weight 1954.09
_chemical_name_common '[Ap-Co7].7H2O'
_chemical_name_systematic AP-Co7
_space_group_crystal_system trigonal
_space_group_IT_number 165
_space_group_name_Hall '-P 3 2"c'
_space_group_name_H-M_alt 'P -3 c 1'
_atom_sites_solution_hydrogens geom
_audit_creation_method SHELXL-2018/3
_audit_update_record
;
2024-11-19 deposited with the CCDC.	2025-05-13 downloaded from the CCDC.
;
_cell_angle_alpha 90
_cell_angle_beta 90
_cell_angle_gamma 120
_cell_formula_units_Z 2
_cell_length_a 14.14340(10)
_cell_length_b 14.14340(10)
_cell_length_c 22.9392(2)
_cell_measurement_reflns_used 22887
_cell_measurement_temperature 100.0(1)
_cell_measurement_theta_max 70.2660
_cell_measurement_theta_min 3.6200
_cell_volume 3973.90(5)
_computing_cell_refinement 'crysalispro 1.171.39.46b (rigaku od, 2018)'
_computing_data_collection 'crysalispro 1.171.39.46b (rigaku od, 2018)'
_computing_data_reduction 'crysalispro 1.171.39.46b (rigaku od, 2018)'
_computing_molecular_graphics 'ORTEX - P. McArdle, J.Appl.Cryst.,1995,28,65-65.'
_computing_publication_material 'Oscail - P. McArdle, J.Appl.Cryst.,2017,50,320-326.'
_computing_structure_refinement 'SHELXL-2018/3 (Sheldrick, 2018)'
_computing_structure_solution 'SHELXT - G.M.Sheldrick,Acta Crystallogr.A71(2015)3-8.'
_diffrn_ambient_temperature 100.0(1)
_diffrn_measured_fraction_theta_full 1.000
_diffrn_measured_fraction_theta_max 1.000
_diffrn_measurement_device_type 'xtalab afc11 (rcd3): quarter-chi single'
_diffrn_measurement_method '\w scans'
_diffrn_radiation_type MoK\a
_diffrn_radiation_wavelength 0.71073
_diffrn_reflns_av_R_equivalents 0.0388
_diffrn_reflns_av_unetI/netI 0.0126
_diffrn_reflns_Laue_measured_fraction_full 1.000
_diffrn_reflns_Laue_measured_fraction_max 1.000
_diffrn_reflns_limit_h_max 17
_diffrn_reflns_limit_h_min -17
_diffrn_reflns_limit_k_max 15
_diffrn_reflns_limit_k_min -16
_diffrn_reflns_limit_l_max 27
_diffrn_reflns_limit_l_min -27
_diffrn_reflns_number 45790
_diffrn_reflns_point_group_measured_fraction_full 1.000
_diffrn_reflns_point_group_measured_fraction_max 1.000
_diffrn_reflns_theta_full 25.242
_diffrn_reflns_theta_max 25.348
_diffrn_reflns_theta_min 1.663
_diffrn_source 'rotating-anode x-ray tube'
_exptl_absorpt_coefficient_mu 1.497
_exptl_absorpt_correction_T_max 0.711
_exptl_absorpt_correction_T_min 0.140
_exptl_absorpt_correction_type gaussian
_exptl_absorpt_process_details
; 
crysalispro 1.171.39.46b (rigaku oxford diffraction, 2018) 
numerical absorption correction based on gaussian integration over 
   a multifaceted crystal model 
empirical absorption correction using spherical harmonics, 
 implemented in scale3 abspack scaling algorithm. 
;
_exptl_crystal_colour Orange
_exptl_crystal_density_diffrn 1.427
_exptl_crystal_description Block
_exptl_crystal_F_000 1750
_exptl_crystal_recrystallization_method 'Re-crystallisation from solvent: methanol'
_exptl_crystal_size_max 0.24
_exptl_crystal_size_mid 0.23
_exptl_crystal_size_min 0.09
_refine_diff_density_max 2.396
_refine_diff_density_min -0.728
_refine_diff_density_rms 0.130
_refine_ls_extinction_method none
_refine_ls_goodness_of_fit_ref 1.220
_refine_ls_hydrogen_treatment constr
_refine_ls_matrix_type full
_refine_ls_number_parameters 153
_refine_ls_number_reflns 2439
_refine_ls_number_restraints 0
_refine_ls_restrained_S_all 1.220
_refine_ls_R_factor_all 0.0743
_refine_ls_R_factor_gt 0.0719
_refine_ls_shift/su_max 0.000
_refine_ls_shift/su_mean 0.000
_refine_ls_structure_factor_coef Fsqd
_refine_ls_weighting_details 'w=1/[\s^2^(Fo^2^)+(0.0913P)^2^+17.1269P] where P=(Fo^2^+2Fc^2^)/3'
_refine_ls_weighting_scheme calc
_refine_ls_wR_factor_gt 0.2024
_refine_ls_wR_factor_ref 0.2042
_reflns_Friedel_coverage 0.000
_reflns_number_gt 2331
_reflns_number_total 2439
_reflns_threshold_expression 'I > 2\s(I)'
_cod_data_source_file d5ce00341e2.cif
_cod_data_source_block apco7s
_cod_depositor_comments 'Adding full bibliography for 7250376--7250384.cif.'
_cod_original_cell_volume 3973.90(7)
_cod_database_code 7250382
_shelx_shelxl_version_number 2018/3
_shelx_space_group_comment
; 
The symmetry employed for this shelxl refinement is uniquely defined 
by the following loop, which should always be used as a source of 
symmetry information in preference to the above space-group names. 
They are only intended as comments. 
;
_shelx_estimated_absorpt_t_min 0.715
_shelx_estimated_absorpt_t_max 0.877

loop_
_space_group_symop_operation_xyz
'x, y, z'
'-y, x-y, z'
'-x+y, -x, z'
'x-y, -y, -z+1/2'
'-x, -x+y, -z+1/2'
'y, x, -z+1/2'
'-x, -y, -z'
'y, -x+y, -z'
'x-y, x, -z'
'-x+y, y, z-1/2'
'x, x-y, z-1/2'
'-y, -x, z-1/2'

loop_
_atom_site_label
_atom_site_type_symbol
_atom_site_fract_x
_atom_site_fract_y
_atom_site_fract_z
_atom_site_U_iso_or_equiv
_atom_site_adp_type
_atom_site_occupancy
_atom_site_site_symmetry_order
_atom_site_calc_flag
_atom_site_refinement_flags_posn
_atom_site_refinement_flags_adp
_atom_site_refinement_flags_occupancy
_atom_site_disorder_assembly
_atom_site_disorder_group
Co1 Co 0.000000 0.000000 0.000000 0.0311(4) Uani 1 6 d S T P . .
Co2 Co 0.25386(6) 0.10967(7) -0.01165(4) 0.0378(3) Uani 1 1 d . . . . .
O1 O 0.1274(3) -0.0038(3) 0.04606(14) 0.0276(8) Uani 1 1 d . . . . .
O2 O 0.2421(3) -0.0320(3) -0.03446(15) 0.0302(8) Uani 1 1 d . . . . .
O3 O 0.1600(3) -0.2382(3) -0.05290(18) 0.0366(9) Uani 1 1 d . . . . .
O4 O 0.4136(7) -0.2374(7) -0.2930(3) 0.112(3) Uani 1 1 d . . . . .
N1 N 0.3758(4) 0.1835(4) -0.0756(2) 0.0371(11) Uani 1 1 d . . . . .
N2 N 0.333333 -0.333333 -0.2936(5) 0.058(3) Uani 1 3 d S T P . .
C1 C 0.1464(6) -0.3451(5) -0.0431(3) 0.0509(16) Uani 1 1 d . . . . .
H1A H 0.106828 -0.392973 -0.075901 0.076 Uiso 1 1 calc R U . . .
H1B H 0.105001 -0.375886 -0.007033 0.076 Uiso 1 1 calc R U . . .
H1C H 0.218304 -0.339137 -0.039534 0.076 Uiso 1 1 calc R U . . .
C2 C 0.2424(5) -0.1693(5) -0.0914(3) 0.0356(12) Uani 1 1 d . . . . .
C3 C 0.2785(5) -0.2046(5) -0.1375(3) 0.0426(13) Uani 1 1 d . . . . .
H3 H 0.249671 -0.280294 -0.144632 0.051 Uiso 1 1 calc R U . . .
C4 C 0.3583(6) -0.1267(6) -0.1735(3) 0.0480(15) Uani 1 1 d . . . . .
H4 H 0.383371 -0.150185 -0.205828 0.058 Uiso 1 1 calc R U . . .
C5 C 0.4018(5) -0.0181(5) -0.1641(2) 0.0419(14) Uani 1 1 d . . . . .
H5 H 0.458081 0.033186 -0.188758 0.050 Uiso 1 1 calc R U . . .
C6 C 0.3621(5) 0.0190(5) -0.1166(3) 0.0370(12) Uani 1 1 d . . . . .
C7 C 0.2831(4) -0.0572(5) -0.0801(2) 0.0295(11) Uani 1 1 d . . . . .
C8 C 0.4065(5) 0.1367(5) -0.1113(3) 0.0400(13) Uani 1 1 d . . . . .
H8 H 0.463854 0.182101 -0.137240 0.048 Uiso 1 1 calc R U . . .
C9 C 0.4311(6) 0.3041(5) -0.0793(3) 0.0589(19) Uani 1 1 d . . . . .
H9A H 0.479258 0.329132 -0.113423 0.088 Uiso 1 1 calc R U . . .
H9B H 0.474292 0.336244 -0.043960 0.088 Uiso 1 1 calc R U . . .
H9C H 0.376241 0.326823 -0.083072 0.088 Uiso 1 1 calc R U . . .
C10 C 0.1454(7) 0.0126(7) 0.1070(3) 0.067(2) Uani 1 1 d . . . . .
H10A H 0.087929 -0.050373 0.127865 0.101 Uiso 1 1 calc R U . . .
H10B H 0.144033 0.078711 0.118418 0.101 Uiso 1 1 calc R U . . .
H10C H 0.216649 0.020994 0.116710 0.101 Uiso 1 1 calc R U . . .

loop_
_atom_site_aniso_label
_atom_site_aniso_U_11
_atom_site_aniso_U_22
_atom_site_aniso_U_33
_atom_site_aniso_U_23
_atom_site_aniso_U_13
_atom_site_aniso_U_12
Co1 0.0300(6) 0.0300(6) 0.0335(9) 0.000 0.000 0.0150(3)
Co2 0.0319(5) 0.0334(5) 0.0466(5) -0.0035(3) 0.0022(3) 0.0152(3)
O1 0.0290(18) 0.0331(19) 0.0231(16) -0.0005(14) -0.0004(13) 0.0172(15)
O2 0.0291(18) 0.0273(18) 0.0351(18) 0.0013(15) 0.0061(15) 0.0147(16)
O3 0.038(2) 0.0283(19) 0.049(2) 0.0017(17) 0.0086(18) 0.0204(17)
O4 0.120(6) 0.104(6) 0.116(6) -0.003(5) 0.045(5) 0.059(5)
N1 0.030(2) 0.033(2) 0.045(3) 0.004(2) 0.011(2) 0.013(2)
N2 0.044(3) 0.044(3) 0.086(8) 0.000 0.000 0.0219(17)
C1 0.048(4) 0.032(3) 0.077(5) 0.007(3) 0.008(3) 0.022(3)
C2 0.032(3) 0.038(3) 0.043(3) -0.004(2) -0.004(2) 0.023(2)
C3 0.049(3) 0.041(3) 0.044(3) -0.004(3) 0.000(3) 0.028(3)
C4 0.062(4) 0.061(4) 0.037(3) 0.001(3) 0.007(3) 0.042(4)
C5 0.054(4) 0.049(4) 0.031(3) 0.007(2) 0.008(3) 0.032(3)
C6 0.033(3) 0.043(3) 0.040(3) 0.005(2) 0.005(2) 0.022(3)
C7 0.025(2) 0.039(3) 0.030(2) -0.003(2) 0.001(2) 0.020(2)
C8 0.035(3) 0.041(3) 0.040(3) 0.007(3) 0.008(2) 0.017(3)
C9 0.055(4) 0.035(3) 0.073(5) 0.006(3) 0.028(4) 0.012(3)
C10 0.069(5) 0.074(5) 0.059(4) -0.004(4) -0.001(4) 0.035(4)

loop_
_atom_type_symbol
_atom_type_description
_atom_type_scat_dispersion_real
_atom_type_scat_dispersion_imag
_atom_type_scat_source
C C 0.0033 0.0016 'International Tables Vol C Tables 4.2.6.8 and 6.1.1.4'
H H 0.0000 0.0000 'International Tables Vol C Tables 4.2.6.8 and 6.1.1.4'
N N 0.0061 0.0033 'International Tables Vol C Tables 4.2.6.8 and 6.1.1.4'
O O 0.0106 0.0060 'International Tables Vol C Tables 4.2.6.8 and 6.1.1.4'
Co Co 0.3494 0.9721 'International Tables Vol C Tables 4.2.6.8 and 6.1.1.4'

loop_
_geom_angle_atom_site_label_1
_geom_angle_atom_site_label_2
_geom_angle_atom_site_label_3
_geom_angle
_geom_angle_site_symmetry_1
_geom_angle_site_symmetry_3
_geom_angle_publ_flag
O1 Co1 O1 82.82(11) . 8 ?
O1 Co1 O1 180.00(19) . 7 ?
O1 Co1 O1 97.18(11) 8 7 ?
O1 Co1 O1 97.18(11) . 2 ?
O1 Co1 O1 180.0(2) 8 2 ?
O1 Co1 O1 82.82(11) 7 2 ?
O1 Co1 O1 82.82(11) . 9 ?
O1 Co1 O1 97.18(11) 8 9 ?
O1 Co1 O1 97.18(11) 7 9 ?
O1 Co1 O1 82.82(11) 2 9 ?
O1 Co1 O1 97.18(11) . 3 ?
O1 Co1 O1 82.82(11) 8 3 ?
O1 Co1 O1 82.82(11) 7 3 ?
O1 Co1 O1 97.18(11) 2 3 ?
O1 Co1 O1 180.0(4) 9 3 ?
O2 Co2 O1 111.97(15) . 9 ?
O2 Co2 O2 163.63(9) . 9 ?
O1 Co2 O2 79.91(14) 9 9 ?
O2 Co2 N1 87.26(17) . . ?
O1 Co2 N1 101.90(17) 9 . ?
O2 Co2 N1 101.64(17) 9 . ?
O2 Co2 O1 77.98(13) . . ?
O1 Co2 O1 83.64(18) 9 . ?
O2 Co2 O1 92.77(14) 9 . ?
N1 Co2 O1 165.23(16) . . ?
O2 Co2 O3 95.40(15) . 9 ?
O1 Co2 O3 151.87(14) 9 9 ?
O2 Co2 O3 71.99(14) 9 9 ?
N1 Co2 O3 85.17(17) . 9 ?
O1 Co2 O3 96.38(14) . 9 ?
C10 O1 Co2 117.9(4) . 8 ?
C10 O1 Co1 125.0(4) . . ?
Co2 O1 Co1 98.08(14) 8 . ?
C10 O1 Co2 117.9(4) . . ?
Co2 O1 Co2 98.06(13) 8 . ?
Co1 O1 Co2 94.27(13) . . ?
C7 O2 Co2 130.4(3) . . ?
C7 O2 Co2 123.6(3) . 8 ?
Co2 O2 Co2 103.19(16) . 8 ?
C2 O3 C1 117.2(4) . . ?
C2 O3 Co2 113.0(3) . 8 ?
C1 O3 Co2 125.5(4) . 8 ?
C8 N1 C9 116.4(5) . . ?
C8 N1 Co2 127.3(4) . . ?
C9 N1 Co2 116.3(4) . . ?
O4 N2 O4 119.99(3) 3_655 . ?
O4 N2 O4 119.99(3) 3_655 2_545 ?
O4 N2 O4 119.99(3) . 2_545 ?
O3 C1 H1A 109.5 . . ?
O3 C1 H1B 109.5 . . ?
H1A C1 H1B 109.5 . . ?
O3 C1 H1C 109.5 . . ?
H1A C1 H1C 109.5 . . ?
H1B C1 H1C 109.5 . . ?
C3 C2 O3 124.4(5) . . ?
C3 C2 C7 122.1(6) . . ?
O3 C2 C7 113.4(5) . . ?
C2 C3 C4 118.2(6) . . ?
C2 C3 H3 120.9 . . ?
C4 C3 H3 120.9 . . ?
C5 C4 C3 122.2(6) . . ?
C5 C4 H4 118.9 . . ?
C3 C4 H4 118.9 . . ?
C4 C5 C6 119.7(6) . . ?
C4 C5 H5 120.2 . . ?
C6 C5 H5 120.2 . . ?
C7 C6 C5 119.0(5) . . ?
C7 C6 C8 124.0(5) . . ?
C5 C6 C8 117.0(5) . . ?
O2 C7 C6 124.0(5) . . ?
O2 C7 C2 117.2(5) . . ?
C6 C7 C2 118.8(5) . . ?
N1 C8 C6 126.0(5) . . ?
N1 C8 H8 117.0 . . ?
C6 C8 H8 117.0 . . ?
N1 C9 H9A 109.5 . . ?
N1 C9 H9B 109.5 . . ?
H9A C9 H9B 109.5 . . ?
N1 C9 H9C 109.5 . . ?
H9A C9 H9C 109.5 . . ?
H9B C9 H9C 109.5 . . ?
O1 C10 H10A 109.5 . . ?
O1 C10 H10B 109.5 . . ?
H10A C10 H10B 109.5 . . ?
O1 C10 H10C 109.5 . . ?
H10A C10 H10C 109.5 . . ?
H10B C10 H10C 109.5 . . ?

loop_
_geom_bond_atom_site_label_1
_geom_bond_atom_site_label_2
_geom_bond_distance
_geom_bond_site_symmetry_2
_geom_bond_publ_flag
Co1 O1 2.113(3) . ?
Co1 O1 2.113(3) 8 ?
Co1 O1 2.113(3) 7 ?
Co1 O1 2.113(3) 2 ?
Co1 O1 2.113(3) 9 ?
Co1 O1 2.113(3) 3 ?
Co2 O2 1.996(4) . ?
Co2 O1 2.032(4) 9 ?
Co2 O2 2.042(4) 9 ?
Co2 N1 2.101(5) . ?
Co2 O1 2.158(3) . ?
Co2 O3 2.327(4) 9 ?
O1 C10 1.419(8) . ?
O2 C7 1.329(6) . ?
O3 C2 1.397(7) . ?
O3 C1 1.444(7) . ?
O4 N2 1.261(9) . ?
N1 C8 1.261(8) . ?
N1 C9 1.481(8) . ?
C1 H1A 0.9800 . ?
C1 H1B 0.9800 . ?
C1 H1C 0.9800 . ?
C2 C3 1.373(8) . ?
C2 C7 1.413(8) . ?
C3 C4 1.388(9) . ?
C3 H3 0.9500 . ?
C4 C5 1.356(9) . ?
C4 H4 0.9500 . ?
C5 C6 1.440(8) . ?
C5 H5 0.9500 . ?
C6 C7 1.381(8) . ?
C6 C8 1.461(8) . ?
C8 H8 0.9500 . ?
C9 H9A 0.9800 . ?
C9 H9B 0.9800 . ?
C9 H9C 0.9800 . ?
C10 H10A 0.9800 . ?
C10 H10B 0.9800 . ?
C10 H10C 0.9800 . ?

loop_
_platon_squeeze_void_nr
_platon_squeeze_void_average_x
_platon_squeeze_void_average_y
_platon_squeeze_void_average_z
_platon_squeeze_void_volume
_platon_squeeze_void_count_electrons
_platon_squeeze_void_content
1 0.000 0.000 0.250 418 135 ' '
2 0.000 0.000 0.750 418 135 ' '
3 0.333 0.667 0.572 16 1 ' '
4 0.333 0.667 0.072 16 1 ' '
5 0.666 0.333 0.928 16 1 ' '
6 0.666 0.333 0.428 16 1 ' '
